data_1515612
loop_
_publ_author_name
'Gao, Jing'
'Yan, Jun'
'Mitchell, Scott G.'
'Miras, Haralampos N.'
'Boulay, Antoine G.'
'Long, De-Liang'
'Cronin, Leroy'

_publ_section_title
;
 Self-assembly of a family of macrocyclic polyoxotungstates with emergent
 material properties
;
_journal_issue 8
_journal_name_full 'Chemical Science'
_journal_page_first 1502
_journal_paper_doi 10.1039/c1sc00150g
_journal_volume 2
_journal_year 2011
_chemical_formula_sum 'C12 H154 N6 Na18 O165 Te8 W28'
_chemical_formula_weight 9605.83
_chemical_name_systematic
;
?
;
_space_group_IT_number 59
_symmetry_cell_setting orthorhombic
_symmetry_space_group_name_Hall '-P 2ab 2a'
_symmetry_space_group_name_H-M 'P m m n :2'
_atom_sites_solution_hydrogens none
_atom_sites_solution_primary direct
_atom_sites_solution_secondary difmap
_audit_creation_method SHELXL-97
_cell_angle_alpha 90.00
_cell_angle_beta 90.00
_cell_angle_gamma 90.00
_cell_formula_units_Z 2
_cell_length_a 21.1146(6)
_cell_length_b 32.0756(10)
_cell_length_c 12.6836(4)
_cell_measurement_reflns_used 6781
_cell_measurement_temperature 150(2)
_cell_measurement_theta_max 62.4
_cell_measurement_theta_min 3.46
_cell_volume 8590.1(5)
_computing_cell_refinement
;
CrysAlisPro, Oxford Diffraction Ltd.,
Version 1.171.33.41 (release 06-05-2009 CrysAlis171 .NET)
(compiled May 6 2009,17:20:42)
;
_computing_data_collection
;
CrysAlisPro, Oxford Diffraction Ltd.,
Version 1.171.33.41 (release 06-05-2009 CrysAlis171 .NET)
(compiled May 6 2009,17:20:42)
;
_computing_data_reduction
;
CrysAlisPro, Oxford Diffraction Ltd.,
Version 1.171.33.41 (release 06-05-2009 CrysAlis171 .NET)
(compiled May 6 2009,17:20:42)
;
_computing_structure_refinement 'SHELXL-97 (Sheldrick, 2008)'
_computing_structure_solution 'SHELXS-97 (Sheldrick, 2008)'
_diffrn_ambient_temperature 150(2)
_diffrn_measured_fraction_theta_full 0.983
_diffrn_measured_fraction_theta_max 0.983
_diffrn_measurement_device_type 'Oxford Xcalibur, Atlas, Gemini ultra'
_diffrn_measurement_method '\w & \p scans'
_diffrn_radiation_monochromator graphite
_diffrn_radiation_source 'fine-focus sealed tube'
_diffrn_radiation_type CuK\a
_diffrn_radiation_wavelength 1.54178
_diffrn_reflns_av_R_equivalents 0.0583
_diffrn_reflns_av_sigmaI/netI 0.0593
_diffrn_reflns_limit_h_max 23
_diffrn_reflns_limit_h_min -24
_diffrn_reflns_limit_k_max 34
_diffrn_reflns_limit_k_min -36
_diffrn_reflns_limit_l_max 13
_diffrn_reflns_limit_l_min -14
_diffrn_reflns_number 20760
_diffrn_reflns_theta_full 62.54
_diffrn_reflns_theta_max 62.54
_diffrn_reflns_theta_min 3.48
_diffrn_standards_decay_% none
_exptl_absorpt_coefficient_mu 45.664
_exptl_absorpt_correction_T_max 0.329
_exptl_absorpt_correction_T_min 0.147
_exptl_absorpt_correction_type analytical
_exptl_absorpt_process_details
;
CrysAlisPro, Oxford Diffraction Ltd.,
Version 1.171.33.41 (release 06-05-2009 CrysAlis171 .NET)
(compiled May 6 2009,17:20:42)
Analytical numeric absorption correction using a multifaceted crystal
model based on expressions derived by R.C. Clark & J.S. Reid.
(Clark, R. C. & Reid, J. S. (1995). Acta Cryst. A51, 887-897)
;
_exptl_crystal_colour colourless
_exptl_crystal_density_diffrn 3.714
_exptl_crystal_density_meas ?
_exptl_crystal_density_method 'not measured'
_exptl_crystal_description block
_exptl_crystal_F_000 8548
_exptl_crystal_size_max 0.06
_exptl_crystal_size_mid 0.05
_exptl_crystal_size_min 0.03
_refine_diff_density_max 2.24
_refine_diff_density_min -1.81
_refine_diff_density_rms 0.32
_refine_ls_extinction_coef none
_refine_ls_extinction_method none
_refine_ls_goodness_of_fit_ref 1.026
_refine_ls_hydrogen_treatment none
_refine_ls_matrix_type full
_refine_ls_number_parameters 530
_refine_ls_number_reflns 7091
_refine_ls_number_restraints 0
_refine_ls_restrained_S_all 1.026
_refine_ls_R_factor_all 0.0737
_refine_ls_R_factor_gt 0.0475
_refine_ls_shift/su_max 0.001
_refine_ls_shift/su_mean 0.000
_refine_ls_structure_factor_coef Fsqd
_refine_ls_weighting_details 'calc w=1/[\s^2^(Fo^2^)+(0.0740P)^2^+11.3855P] where P=(Fo^2^+2Fc^2^)/3'
_refine_ls_weighting_scheme calc
_refine_ls_wR_factor_gt 0.1187
_refine_ls_wR_factor_ref 0.1317
_reflns_number_gt 5098
_reflns_number_total 7091
_reflns_threshold_expression >2\s(I)
_cod_data_source_file c1sc00150g.txt
_cod_data_source_block pmmn
_cod_depositor_comments
;
The following automatic conversions were performed:

'_symmetry_cell_setting' value 'Orthorhombic' changed to
'orthorhombic' according to
/usr/data/users/saulius/automatic-downloads/retrospective/RSC/lib/dictionaries/cif_core.dic
dictionary named 'cif_core.dic' version 2.4.2 from 2011-04-26.

Automatic conversion script
Id: cif_fix_values 2281 2013-09-26 08:29:07Z andrius 

The following automatic conversions were performed:

'_exptl_crystal_density_meas' value 'none' was changed to '?' - the
value is perceived as not measured.

Automatic conversion script
Id: cif_fix_values 3008 2015-01-20 13:52:24Z robertas 
;
_cod_original_sg_symbol_H-M Pmmn
_cod_database_code 1515612

loop_
_symmetry_equiv_pos_as_xyz
'x, y, z'
'-x+1/2, -y+1/2, z'
'-x, y+1/2, -z'
'x+1/2, -y, -z'
'-x, -y, -z'
'x-1/2, y-1/2, -z'
'x, -y-1/2, z'
'-x-1/2, y, z'

loop_
_atom_site_label
_atom_site_type_symbol
_atom_site_fract_x
_atom_site_fract_y
_atom_site_fract_z
_atom_site_U_iso_or_equiv
_atom_site_adp_type
_atom_site_occupancy
_atom_site_symmetry_multiplicity
_atom_site_calc_flag
_atom_site_refinement_flags
W1 W 0.2500 0.38678(3) -0.42336(8) 0.0224(2) Uani 1 2 d S
W2 W 0.16818(3) 0.46317(2) -0.55614(6) 0.02303(19) Uani 1 1 d .
W3 W 0.02905(5) 0.2500 -0.56859(8) 0.0241(3) Uani 1 2 d S
W4 W 0.08252(3) 0.39024(3) -0.74131(6) 0.0288(2) Uani 1 1 d .
W5 W -0.07342(4) 0.30835(3) -0.12579(7) 0.0338(2) Uani 1 1 d .
W7 W -0.07832(4) 0.30406(3) -0.41935(7) 0.0369(2) Uani 1 1 d .
W8 W 0.16146(4) 0.47018(3) -0.84989(6) 0.0329(2) Uani 1 1 d .
W9 W 0.04189(5) 0.36092(3) -0.25418(7) 0.0393(2) Uani 1 1 d .
Te3 Te 0.2500 0.37832(5) -0.71227(11) 0.0209(3) Uani 1 2 d S
Te10 Te 0.05894(6) 0.2500 -0.28103(12) 0.0224(3) Uani 1 2 d S
Te11 Te 0.10338(5) 0.34531(3) -0.49853(9) 0.0266(3) Uani 1 1 d .
Na1 Na 0.2297(4) 0.3180(3) -0.8840(7) 0.065(3) Uani 1 1 d .
Na2 Na 0.0000 0.5000 -0.5000 0.042(3) Uani 1 2 d S
Na3 Na 0.1268(6) 0.5803(5) -0.5230(11) 0.034(3) Uani 0.50 1 d P
Na5' Na 0.0880(14) 0.4813(10) -0.284(2) 0.056(7) Uiso 0.30 1 d P
Na5 Na 0.1275(8) 0.5139(5) -0.2929(13) 0.052(4) Uani 0.50 1 d P
Na6 Na 0.2500 0.3903(8) -0.0844(19) 0.057(6) Uiso 0.50 2 d SP
Na7 Na 0.2116(15) 0.5716(13) -0.727(3) 0.087(12) Uani 0.30 1 d P
O1 O 0.2500 0.4174(5) -0.5967(11) 0.019(3) Uani 1 2 d S
O2 O 0.2500 0.4870(5) -0.5092(11) 0.021(3) Uani 1 2 d S
O3 O 0.2500 0.3693(6) -0.2943(13) 0.034(4) Uani 1 2 d S
O4 O -0.0856(8) 0.2500 -0.1239(13) 0.035(4) Uani 1 2 d S
O5 O 0.1729(5) 0.4863(3) -0.6845(9) 0.028(3) Uani 1 1 d .
O6 O -0.0032(7) 0.2500 -0.3864(14) 0.031(4) Uani 1 2 d S
O7 O 0.0976(5) 0.2871(4) -0.5117(9) 0.031(3) Uani 1 1 d .
O8 O 0.1153(5) 0.4208(4) -0.5991(9) 0.027(3) Uani 1 1 d .
O9 O 0.0226(5) 0.2937(3) -0.2046(9) 0.029(3) Uani 1 1 d .
O10 O -0.0280(5) 0.2930(4) -0.5587(10) 0.040(3) Uani 1 1 d .
O11 O -0.1034(5) 0.2996(4) -0.2832(10) 0.041(3) Uani 1 1 d .
O12 O -0.1148(7) 0.2500 -0.4562(13) 0.041(5) Uani 1 2 d S
O13 O 0.0840(5) 0.4478(4) -0.7928(9) 0.034(3) Uani 1 1 d .
O14 O 0.0431(8) 0.2500 -0.7036(12) 0.035(4) Uani 1 2 d S
O15 O -0.0295(6) 0.3107(4) -0.0099(10) 0.042(3) Uani 1 1 d .
O16 O 0.1844(5) 0.4249(4) -0.4244(8) 0.027(3) Uani 1 1 d .
O17 O 0.1181(5) 0.3444(4) -0.6685(9) 0.029(3) Uani 1 1 d .
O18 O -0.0125(6) 0.3385(4) -0.3870(10) 0.039(3) Uani 1 1 d .
O19 O 0.1833(5) 0.4055(4) -0.7848(9) 0.031(3) Uani 1 1 d .
O20 O 0.1917(5) 0.3453(4) -0.4928(9) 0.029(3) Uani 1 1 d .
O21 O 0.1198(5) 0.4975(4) -0.4867(9) 0.035(3) Uani 1 1 d .
O22 O 0.1369(7) 0.5208(4) -0.8784(10) 0.047(4) Uani 1 1 d .
O23 O 0.0747(6) 0.3664(4) -0.8648(9) 0.036(3) Uani 1 1 d .
O24 O 0.0858(7) 0.3690(4) -0.1395(10) 0.047(4) Uani 1 1 d .
O25 O 0.2500 0.4778(5) -0.8481(15) 0.041(5) Uani 1 2 d S
O26 O 0.0065(5) 0.3908(4) -0.6929(10) 0.037(3) Uani 1 1 d .
O27 O 0.1062(6) 0.3348(4) -0.3378(9) 0.037(3) Uani 1 1 d .
O28 O -0.0404(6) 0.3592(4) -0.1847(9) 0.041(3) Uani 1 1 d .
O29 O -0.1465(6) 0.3275(5) -0.0850(10) 0.049(4) Uani 1 1 d .
O30 O 0.1568(6) 0.4454(4) -0.9723(9) 0.035(3) Uani 1 1 d .
O31 O -0.1351(7) 0.3354(6) -0.4748(11) 0.072(6) Uani 1 1 d .
O32 O 0.0381(8) 0.4098(5) -0.3094(12) 0.065(4) Uiso 1 1 d .
O33 O 0.1189(9) 0.2895(5) -0.8073(12) 0.057(4) Uani 1 1 d .
O34 O 0.1652(7) 0.3708(4) -0.9928(9) 0.047(4) Uani 1 1 d .
O35 O -0.0101(11) 0.5006(8) -0.6923(18) 0.043(6) Uiso 0.60 1 d P
O35' O 0.0213(15) 0.5058(10) -0.681(2) 0.031(7) Uiso 0.40 1 d P
O36 O 0.0227(6) 0.5704(4) -0.5007(10) 0.041(3) Uani 1 1 d .
O40 O 0.2500 0.5134(7) -0.3040(16) 0.057(6) Uiso 1 2 d S
O42 O 0.2500 0.5721(8) -0.524(2) 0.078(7) Uiso 1 2 d S
O44 O 0.0883(9) 0.2897(6) 0.0121(14) 0.082(6) Uiso 1 1 d .
O45 O -0.2500 0.3464(10) 1.039(2) 0.072(9) Uiso 0.80 2 d SP
O46 O 0.1841(10) 0.2979(7) -0.1649(17) 0.027(5) Uiso 0.50 1 d P
O47' O 0.1940(12) 0.5732(9) -0.248(2) 0.044(7) Uiso 0.50 1 d P
O47 O 0.1224(11) 0.5845(8) -0.3327(18) 0.035(6) Uiso 0.50 1 d P
O48 O 0.1139(13) 0.5782(9) -0.706(2) 0.046(7) Uiso 0.50 1 d P
O49 O 0.1520(13) 0.4466(9) -0.222(2) 0.039(6) Uiso 0.50 1 d P
O49' O 0.178(2) 0.4565(14) -0.189(4) 0.007(9) Uiso 0.20 1 d P
O50 O -0.2500 0.3380(11) 0.641(3) 0.036(8) Uiso 0.50 2 d SP
O51 O -0.0720(19) 0.3086(13) 1.220(3) 0.092(12) Uiso 0.50 1 d P
O52 O 0.2500 0.5941(15) -0.820(4) 0.068(13) Uiso 0.50 2 d SP
O53 O 0.2500 0.2500 0.400(5) 0.071(19) Uiso 0.50 4 d SP
O55 O 0.1565(19) 0.5205(14) -0.099(3) 0.101(13) Uiso 0.50 1 d P
O56 O -0.2298(17) 0.3717(12) 0.251(3) 0.091(12) Uiso 0.50 1 d P
O57 O 0.1448(15) 0.3413(11) -1.025(3) 0.064(9) Uiso 0.50 1 d P
O58 O -0.152(3) 0.2500 1.127(5) 0.096(18) Uiso 0.50 2 d SP
O58' O 0.152(2) 0.2757(15) -0.790(4) 0.107(19) Uiso 0.50 1 d P
O65 O -0.2500 0.3257(17) 0.422(4) 0.081(15) Uiso 0.50 2 d SP
O66 O -0.198(2) 0.2500 0.383(4) 0.068(13) Uiso 0.50 2 d SP
N1 N -0.222(2) 0.2500 0.744(4) 0.032(11) Uiso 0.40 2 d SP
N2 N -0.0164(12) 0.4040(9) 0.003(2) 0.025(6) Uiso 0.50 1 d P
N3 N 0.2500 0.2500 0.592(3) 0.073(12) Uiso 1 4 d S
C1 C -0.2500 0.2500 0.847(3) 0.053(11) Uiso 1 4 d S
C2 C -0.2500 0.2686(17) 0.671(4) 0.059(15) Uiso 0.60 2 d SP
C3 C 0.0018(15) 0.4441(11) -0.019(3) 0.025(7) Uiso 0.50 1 d P
C4 C -0.078(2) 0.4032(16) 0.058(4) 0.062(13) Uiso 0.50 1 d P
C5 C 0.225(3) 0.2500 0.494(4) 0.026(13) Uiso 0.40 2 d SP

loop_
_atom_site_aniso_label
_atom_site_aniso_U_11
_atom_site_aniso_U_22
_atom_site_aniso_U_33
_atom_site_aniso_U_23
_atom_site_aniso_U_13
_atom_site_aniso_U_12
W1 0.0197(5) 0.0239(6) 0.0236(6) 0.0007(5) 0.000 0.000
W2 0.0192(4) 0.0219(4) 0.0281(4) -0.0022(3) -0.0025(3) 0.0033(3)
W3 0.0170(5) 0.0272(6) 0.0282(6) 0.000 -0.0008(4) 0.000
W4 0.0218(4) 0.0299(5) 0.0347(5) -0.0043(4) -0.0066(3) 0.0005(3)
W5 0.0292(4) 0.0385(5) 0.0336(5) 0.0012(4) 0.0067(4) 0.0113(4)
W7 0.0245(4) 0.0529(6) 0.0334(5) 0.0059(4) 0.0021(4) 0.0179(4)
W8 0.0412(5) 0.0307(5) 0.0267(4) 0.0018(4) -0.0060(4) 0.0114(4)
W9 0.0617(6) 0.0222(5) 0.0340(5) -0.0001(4) 0.0132(4) -0.0005(4)
Te3 0.0200(7) 0.0202(8) 0.0225(7) 0.0006(6) 0.000 0.000
Te10 0.0155(6) 0.0225(8) 0.0291(8) 0.000 0.0006(6) 0.000
Te11 0.0238(5) 0.0223(6) 0.0336(6) -0.0008(5) 0.0046(5) -0.0041(4)
Na1 0.057(6) 0.075(6) 0.063(5) -0.014(5) -0.006(4) 0.002(4)
Na2 0.037(5) 0.054(7) 0.036(6) -0.004(5) 0.002(5) -0.012(5)
Na3 0.024(6) 0.041(8) 0.036(8) 0.016(7) -0.002(6) 0.002(6)
Na5 0.054(10) 0.043(10) 0.060(10) 0.005(8) -0.008(8) 0.003(8)
Na7 0.055(19) 0.12(3) 0.08(2) -0.01(2) -0.009(17) 0.04(2)
O1 0.022(7) 0.017(8) 0.018(7) -0.003(7) 0.000 0.000
O2 0.020(7) 0.022(9) 0.022(8) 0.007(7) 0.000 0.000
O3 0.038(9) 0.037(11) 0.027(9) 0.004(8) 0.000 0.000
O4 0.031(9) 0.042(11) 0.032(9) 0.000 -0.010(8) 0.000
O5 0.034(6) 0.019(6) 0.031(6) 0.000(5) 0.000(5) 0.002(5)
O6 0.020(8) 0.023(9) 0.052(11) 0.000 0.001(8) 0.000
O7 0.022(5) 0.034(7) 0.036(7) -0.015(6) 0.007(5) -0.014(5)
O8 0.021(5) 0.029(7) 0.030(6) -0.002(5) 0.000(5) -0.003(5)
O9 0.031(6) 0.019(6) 0.038(7) 0.001(5) 0.000(5) -0.003(5)
O10 0.021(6) 0.060(9) 0.040(7) 0.008(7) -0.001(6) 0.012(6)
O11 0.021(6) 0.051(9) 0.051(8) 0.002(7) 0.008(6) 0.010(6)
O12 0.021(8) 0.074(14) 0.028(9) 0.000 -0.011(7) 0.000
O13 0.030(6) 0.038(8) 0.034(7) -0.009(6) -0.002(5) 0.028(6)
O14 0.040(10) 0.043(11) 0.022(9) 0.000 -0.006(8) 0.000
O15 0.054(8) 0.032(8) 0.042(8) -0.008(6) 0.006(7) 0.007(7)
O16 0.026(6) 0.029(7) 0.025(6) 0.005(5) -0.004(5) 0.000(5)
O17 0.021(5) 0.028(7) 0.037(7) -0.010(6) -0.007(5) -0.004(5)
O18 0.042(7) 0.030(7) 0.044(8) 0.012(6) 0.018(6) 0.009(6)
O19 0.035(6) 0.030(7) 0.027(6) 0.010(5) -0.017(5) 0.004(5)
O20 0.029(6) 0.030(7) 0.028(6) -0.002(5) 0.012(5) -0.014(5)
O21 0.030(6) 0.031(7) 0.044(7) -0.012(6) -0.006(6) 0.006(6)
O22 0.068(9) 0.031(8) 0.041(8) 0.000(6) -0.002(7) 0.010(7)
O23 0.036(7) 0.037(7) 0.035(7) -0.009(6) -0.013(6) -0.003(6)
O24 0.061(9) 0.037(8) 0.041(8) -0.010(7) 0.018(7) -0.005(7)
O25 0.057(11) 0.009(8) 0.057(12) 0.004(8) 0.000 0.000
O26 0.018(6) 0.044(8) 0.051(8) -0.004(7) 0.004(6) -0.003(5)
O27 0.046(8) 0.034(7) 0.031(7) -0.001(6) 0.012(6) -0.006(6)
O28 0.062(9) 0.032(8) 0.030(7) -0.003(6) 0.008(6) 0.017(7)
O29 0.036(7) 0.063(10) 0.047(8) 0.008(7) 0.017(6) 0.015(7)
O30 0.046(7) 0.040(8) 0.020(6) 0.004(6) -0.006(6) 0.010(6)
O31 0.048(8) 0.126(16) 0.041(8) 0.028(9) 0.025(7) 0.056(10)
O33 0.073(11) 0.053(11) 0.044(9) 0.007(8) -0.002(9) -0.031(10)
O34 0.083(10) 0.037(8) 0.020(6) -0.001(6) 0.021(7) 0.020(8)
O36 0.046(7) 0.018(7) 0.059(9) 0.004(6) 0.021(7) -0.007(6)

loop_
_atom_type_symbol
_atom_type_description
_atom_type_scat_dispersion_real
_atom_type_scat_dispersion_imag
_atom_type_scat_source
W W -5.4734 5.5774 'International Tables Vol C Tables 4.2.6.8 and 6.1.1.4'
Te Te -0.1759 6.3531 'International Tables Vol C Tables 4.2.6.8 and 6.1.1.4'
Na Na 0.1353 0.1239 'International Tables Vol C Tables 4.2.6.8 and 6.1.1.4'
O O 0.0492 0.0322 'International Tables Vol C Tables 4.2.6.8 and 6.1.1.4'
N N 0.0311 0.0180 'International Tables Vol C Tables 4.2.6.8 and 6.1.1.4'
C C 0.0181 0.0091 'International Tables Vol C Tables 4.2.6.8 and 6.1.1.4'
H H 0.0000 0.0000 'International Tables Vol C Tables 4.2.6.8 and 6.1.1.4'

loop_
_geom_angle_atom_site_label_1
_geom_angle_atom_site_label_2
_geom_angle_atom_site_label_3
_geom_angle
_geom_angle_site_symmetry_1
_geom_angle_site_symmetry_3
O3 W1 O16 102.8(5) . 8_655
O3 W1 O16 102.8(5) . .
O16 W1 O16 97.2(7) 8_655 .
O3 W1 O20 101.5(6) . .
O16 W1 O20 153.1(4) 8_655 .
O16 W1 O20 88.6(5) . .
O3 W1 O20 101.5(6) . 8_655
O16 W1 O20 88.6(5) 8_655 8_655
O16 W1 O20 153.1(4) . 8_655
O20 W1 O20 75.3(6) . 8_655
O3 W1 O1 174.9(7) . .
O16 W1 O1 73.9(4) 8_655 .
O16 W1 O1 73.9(4) . .
O20 W1 O1 82.6(4) . .
O20 W1 O1 82.6(4) 8_655 .
O21 W2 O5 103.3(5) . .
O21 W2 O8 105.2(5) . .
O5 W2 O8 94.0(5) . .
O21 W2 O2 96.6(5) . .
O5 W2 O2 93.7(5) . .
O8 W2 O2 154.5(5) . .
O21 W2 O16 93.7(5) . .
O5 W2 O16 162.8(5) . .
O8 W2 O16 84.4(5) . .
O2 W2 O16 81.0(5) . .
O21 W2 O1 161.3(5) . .
O5 W2 O1 91.1(5) . .
O8 W2 O1 85.4(4) . .
O2 W2 O1 70.2(5) . .
O16 W2 O1 71.7(5) . .
O14 W3 O10 100.3(5) . 7_565
O14 W3 O10 100.3(5) . .
O10 W3 O10 97.4(8) 7_565 .
O14 W3 O7 103.4(5) . .
O10 W3 O7 153.4(5) 7_565 .
O10 W3 O7 90.2(5) . .
O14 W3 O7 103.4(5) . 7_565
O10 W3 O7 90.2(5) 7_565 7_565
O10 W3 O7 153.4(5) . 7_565
O7 W3 O7 72.7(7) . 7_565
O14 W3 O6 173.4(7) . .
O10 W3 O6 75.4(4) 7_565 .
O10 W3 O6 75.4(4) . .
O7 W3 O6 81.9(4) . .
O7 W3 O6 81.9(4) 7_565 .
O26 W4 O23 103.7(6) . .
O26 W4 O17 101.7(6) . .
O23 W4 O17 97.8(5) . .
O26 W4 O13 97.2(5) . .
O23 W4 O13 96.6(5) . .
O17 W4 O13 152.8(5) . .
O26 W4 O8 89.8(5) . .
O23 W4 O8 166.5(5) . .
O17 W4 O8 79.5(4) . .
O13 W4 O8 81.2(5) . .
O26 W4 O19 165.5(5) . .
O23 W4 O19 87.9(5) . .
O17 W4 O19 85.0(4) . .
O13 W4 O19 72.5(4) . .
O8 W4 O19 78.7(4) . .
O29 W5 O15 101.9(6) . .
O29 W5 O4 103.0(7) . .
O15 W5 O4 96.0(6) . .
O29 W5 O28 97.9(6) . .
O15 W5 O28 95.6(6) . .
O4 W5 O28 153.3(6) . .
O29 W5 O11 93.6(5) . .
O15 W5 O11 164.5(5) . .
O4 W5 O11 80.8(6) . .
O28 W5 O11 81.6(5) . .
O29 W5 O9 168.4(5) . .
O15 W5 O9 84.6(5) . .
O4 W5 O9 85.6(6) . .
O28 W5 O9 71.7(5) . .
O11 W5 O9 80.0(4) . .
O31 W7 O11 103.5(6) . .
O31 W7 O18 105.6(8) . .
O11 W7 O18 93.2(6) . .
O31 W7 O12 98.4(8) . .
O11 W7 O12 92.5(7) . .
O18 W7 O12 153.2(6) . .
O31 W7 O10 96.2(5) . .
O11 W7 O10 160.1(5) . .
O18 W7 O10 84.6(5) . .
O12 W7 O10 81.2(6) . .
O31 W7 O6 164.1(7) . .
O11 W7 O6 88.3(6) . .
O18 W7 O6 84.0(5) . .
O12 W7 O6 70.1(5) . .
O10 W7 O6 71.8(5) . .
O22 W8 O30 102.9(6) . .
O22 W8 O25 100.2(7) . .
O30 W8 O25 97.2(7) . .
O22 W8 O13 99.9(6) . .
O30 W8 O13 96.7(5) . .
O25 W8 O13 152.2(6) . .
O22 W8 O5 90.7(5) . .
O30 W8 O5 166.4(5) . .
O25 W8 O5 81.2(6) . .
O13 W8 O5 79.6(5) . .
O22 W8 O19 169.5(5) . .
O30 W8 O19 85.3(5) . .
O25 W8 O19 85.0(6) . .
O13 W8 O19 72.3(4) . .
O5 W8 O19 81.1(4) . .
O32 W9 O24 103.3(7) . .
O32 W9 O27 101.9(6) . .
O24 W9 O27 98.6(6) . .
O32 W9 O28 99.7(7) . .
O24 W9 O28 95.8(6) . .
O27 W9 O28 150.4(5) . .
O32 W9 O18 87.8(6) . .
O24 W9 O18 168.9(6) . .
O27 W9 O18 78.5(5) . .
O28 W9 O18 82.4(5) . .
O32 W9 O9 164.9(6) . .
O24 W9 O9 90.3(5) . .
O27 W9 O9 82.3(5) . .
O28 W9 O9 71.9(5) . .
O18 W9 O9 78.8(4) . .
O19 Te3 O19 96.0(7) . 8_655
O19 Te3 O1 94.0(5) . .
O19 Te3 O1 94.0(5) 8_655 .
O19 Te3 Na1 80.4(4) . .
O19 Te3 Na1 92.9(4) 8_655 .
O1 Te3 Na1 171.56(16) . .
O19 Te3 Na1 92.9(4) . 8_655
O19 Te3 Na1 80.4(4) 8_655 8_655
O1 Te3 Na1 171.56(17) . 8_655
Na1 Te3 Na1 16.7(3) . 8_655
O9 Te10 O9 97.2(7) . 7_565
O9 Te10 O6 94.7(5) . .
O9 Te10 O6 94.7(5) 7_565 .
O20 Te11 O7 93.9(5) . .
O20 Te11 O27 86.1(5) . .
O7 Te11 O27 85.8(5) . .
O20 Te11 O17 84.1(4) . .
O7 Te11 O17 84.7(5) . .
O27 Te11 O17 165.9(5) . .
Na1 Na1 O58' 132.2(12) 8_655 .
Na1 Na1 O34 122.0(4) 8_655 .
O58' Na1 O34 105.8(12) . .
Na1 Na1 O57 132.7(7) 8_655 .
O58' Na1 O57 91.9(14) . .
O34 Na1 O57 24.7(8) . .
Na1 Na1 O33 150.3(4) 8_655 .
O58' Na1 O33 18.4(11) . .
O34 Na1 O33 87.5(6) . .
O57 Na1 O33 75.6(8) . .
Na1 Na1 Te3 81.63(15) 8_655 .
O58' Na1 Te3 95.9(12) . .
O34 Na1 Te3 92.4(4) . .
O57 Na1 Te3 114.5(9) . .
O33 Na1 Te3 94.7(4) . .
Na1 Na1 Na6 82.89(14) 8_655 1_554
O58' Na1 Na6 144.5(12) . 1_554
O34 Na1 Na6 39.9(4) . 1_554
O57 Na1 Na6 53.0(8) . 1_554
O33 Na1 Na6 126.8(5) . 1_554
Te3 Na1 Na6 94.9(5) . 1_554
O36 Na2 O36 180.000(1) . 5_564
O36 Na2 O35' 96.9(8) . 5_564
O36 Na2 O35' 83.1(8) 5_564 5_564
O36 Na2 O35' 83.1(8) . .
O36 Na2 O35' 96.9(8) 5_564 .
O35' Na2 O35' 180.000(2) 5_564 .
O36 Na2 O35 89.6(7) . 5_564
O36 Na2 O35 90.4(7) 5_564 5_564
O35' Na2 O35 16.6(8) 5_564 5_564
O35' Na2 O35 163.4(8) . 5_564
O36 Na2 O35 90.4(7) . .
O36 Na2 O35 89.6(7) 5_564 .
O35' Na2 O35 163.4(8) 5_564 .
O35' Na2 O35 16.6(8) . .
O35 Na2 O35 180.000(1) 5_564 .
O36 Na2 O21 100.1(4) . 5_564
O36 Na2 O21 79.9(4) 5_564 5_564
O35' Na2 O21 82.9(8) 5_564 5_564
O35' Na2 O21 97.1(8) . 5_564
O35 Na2 O21 98.8(6) 5_564 5_564
O35 Na2 O21 81.2(6) . 5_564
O36 Na2 O21 79.9(4) . .
O36 Na2 O21 100.1(4) 5_564 .
O35' Na2 O21 97.1(8) 5_564 .
O35' Na2 O21 82.9(8) . .
O35 Na2 O21 81.2(6) 5_564 .
O35 Na2 O21 98.8(6) . .
O21 Na2 O21 180.0 5_564 .
O36 Na2 Na5' 93.6(6) . .
O36 Na2 Na5' 86.4(6) 5_564 .
O35' Na2 Na5' 45.2(9) 5_564 .
O35' Na2 Na5' 134.8(9) . .
O35 Na2 Na5' 30.6(7) 5_564 .
O35 Na2 Na5' 149.4(7) . .
O21 Na2 Na5' 127.6(6) 5_564 .
O21 Na2 Na5' 52.4(6) . .
O36 Na2 Na5' 86.4(6) . 5_564
O36 Na2 Na5' 93.6(6) 5_564 5_564
O35' Na2 Na5' 134.8(9) 5_564 5_564
O35' Na2 Na5' 45.2(9) . 5_564
O35 Na2 Na5' 149.4(7) 5_564 5_564
O35 Na2 Na5' 30.6(7) . 5_564
O21 Na2 Na5' 52.4(6) 5_564 5_564
O21 Na2 Na5' 127.6(6) . 5_564
Na5' Na2 Na5' 180.0(10) . 5_564
O36 Na2 Na3 145.6(4) . 5_564
O36 Na2 Na3 34.4(4) 5_564 5_564
O35' Na2 Na3 74.4(8) 5_564 5_564
O35' Na2 Na3 105.6(8) . 5_564
O35 Na2 Na3 88.8(6) 5_564 5_564
O35 Na2 Na3 91.2(6) . 5_564
O21 Na2 Na3 46.4(3) 5_564 5_564
O21 Na2 Na3 133.6(3) . 5_564
Na5' Na2 Na3 102.1(6) . 5_564
Na5' Na2 Na3 77.9(6) 5_564 5_564
O36 Na2 Na3 34.4(4) . .
O36 Na2 Na3 145.6(4) 5_564 .
O35' Na2 Na3 105.6(8) 5_564 .
O35' Na2 Na3 74.4(8) . .
O35 Na2 Na3 91.2(6) 5_564 .
O35 Na2 Na3 88.8(6) . .
O21 Na2 Na3 133.6(3) 5_564 .
O21 Na2 Na3 46.4(3) . .
Na5' Na2 Na3 77.9(6) . .
Na5' Na2 Na3 102.1(6) 5_564 .
Na3 Na2 Na3 180.0(3) 5_564 .
O36 Na3 O48 90.4(9) . .
O36 Na3 O47 81.0(8) . .
O48 Na3 O47 170.9(11) . .
O36 Na3 O42 164.4(9) . .
O48 Na3 O42 96.3(10) . .
O47 Na3 O42 92.8(9) . .
O36 Na3 O21 77.7(6) . .
O48 Na3 O21 97.8(9) . .
O47 Na3 O21 83.3(8) . .
O42 Na3 O21 87.5(7) . .
O36 Na3 O31 101.8(7) . 5_564
O48 Na3 O31 91.4(9) . 5_564
O47 Na3 O31 87.5(8) . 5_564
O42 Na3 O31 92.1(8) . 5_564
O21 Na3 O31 170.7(7) . 5_564
O36 Na3 Na7 130.3(9) . .
O48 Na3 Na7 41.4(9) . .
O47 Na3 Na7 147.6(9) . .
O42 Na3 Na7 54.9(8) . .
O21 Na3 Na7 94.8(9) . .
O31 Na3 Na7 92.5(9) 5_564 .
O36 Na3 Na5 79.5(6) . .
O48 Na3 Na5 141.8(9) . .
O47 Na3 Na5 39.4(7) . .
O42 Na3 Na5 86.6(7) . .
O21 Na3 Na5 44.2(4) . .
O31 Na3 Na5 126.6(6) 5_564 .
Na7 Na3 Na5 127.5(8) . .
O36 Na3 Na2 35.6(4) . .
O48 Na3 Na2 88.6(8) . .
O47 Na3 Na2 86.1(7) . .
O42 Na3 Na2 130.2(8) . .
O21 Na3 Na2 42.9(3) . .
O31 Na3 Na2 137.4(5) 5_564 .
Na7 Na3 Na2 114.2(9) . .
Na5 Na3 Na2 62.1(3) . .
Na5 Na5' O35 108(2) . 5_564
Na5 Na5' O49 92.8(19) . .
O35 Na5' O49 156(2) 5_564 .
Na5 Na5' O49' 78.9(18) . .
O35 Na5' O49' 159(2) 5_564 .
O49 Na5' O49' 16.1(13) . .
Na5 Na5' O35' 117(2) . 5_564
O35 Na5' O35' 9.2(12) 5_564 5_564
O49 Na5' O35' 149.3(19) . 5_564
O49' Na5' O35' 157.4(19) . 5_564
Na5 Na5' O32 161(2) . .
O35 Na5' O32 83.7(14) 5_564 .
O49 Na5' O32 79.7(14) . .
O49' Na5' O32 95.4(16) . .
O35' Na5' O32 74.5(12) 5_564 .
Na5 Na5' O21 67.3(14) . .
O35 Na5' O21 90.3(14) 5_564 .
O49 Na5' O21 108.8(14) . .
O49' Na5' O21 110.1(15) . .
O35' Na5' O21 91.7(12) 5_564 .
O32 Na5' O21 98.9(11) . .
Na5 Na5' Na2 97.6(16) . .
O35 Na5' Na2 44.7(10) 5_564 .
O49 Na5' Na2 145.5(15) . .
O49' Na5' Na2 155.4(16) . .
O35' Na5' Na2 44.2(9) 5_564 .
O32 Na5' Na2 80.1(8) . .
O21 Na5' Na2 47.9(5) . .
Na5' Na5 O47 138.6(17) . .
Na5' Na5 O49 53.1(15) . .
O47 Na5 O49 166.1(12) . .
Na5' Na5 O47' 161.5(18) . .
O47 Na5 O47' 46.8(9) . .
O49 Na5 O47' 119.6(11) . .
Na5' Na5 O49' 69.2(18) . .
O47 Na5 O49' 148.4(15) . .
O49 Na5 O49' 17.7(10) . .
O47' Na5 O49' 102.0(14) . .
Na5' Na5 O21 83.2(15) . .
O47 Na5 O21 89.3(8) . .
O49 Na5 O21 101.0(9) . .
O47' Na5 O21 115.3(9) . .
O49' Na5 O21 112.7(13) . .
Na5' Na5 O35 41.8(14) . 5_564
O47 Na5 O35 96.8(10) . 5_564
O49 Na5 O35 94.2(10) . 5_564
O47' Na5 O35 136.7(11) . 5_564
O49' Na5 O35 108.7(13) . 5_564
O21 Na5 O35 80.0(8) . 5_564
Na5' Na5 O55 97.5(18) . .
O47 Na5 O55 98.1(13) . .
O49 Na5 O55 70.2(13) . .
O47' Na5 O55 64.6(12) . .
O49' Na5 O55 56.7(15) . .
O21 Na5 O55 167.5(12) . .
O35 Na5 O55 108.9(12) 5_564 .
Na5' Na5 O40 128.3(17) . .
O47 Na5 O40 92.3(10) . .
O49 Na5 O40 78.4(9) . .
O47' Na5 O40 55.9(9) . .
O49' Na5 O40 66.3(12) . .
O21 Na5 O40 90.6(8) . .
O35 Na5 O40 166.8(10) 5_564 .
O55 Na5 O40 79.2(11) . .
Na5' Na5 Na3 121.8(15) . .
O47 Na5 Na3 41.4(7) . .
O49 Na5 Na3 146.5(9) . .
O47' Na5 Na3 74.3(8) . .
O49' Na5 Na3 149.3(12) . .
O21 Na5 Na3 48.3(5) . .
O35 Na5 Na3 92.6(7) 5_564 .
O55 Na5 Na3 137.1(12) . .
O40 Na5 Na3 87.9(7) . .
Na5' Na5 Na2 61.8(14) . .
O47 Na5 Na2 86.1(7) . .
O49 Na5 Na2 107.9(9) . .
O47' Na5 Na2 131.6(8) . .
O49' Na5 Na2 125.5(13) . .
O21 Na5 Na2 41.7(4) . .
O35 Na5 Na2 39.7(6) 5_564 .
O55 Na5 Na2 148.4(11) . .
O40 Na5 Na2 132.2(7) . .
Na3 Na5 Na2 60.4(3) . .
O34 Na6 O34 107.2(12) 8_656 1_556
O34 Na6 O3 115.9(8) 8_656 .
O34 Na6 O3 115.9(8) 1_556 .
O34 Na6 O57 109.7(12) 8_656 1_556
O34 Na6 O57 21.7(7) 1_556 1_556
O3 Na6 O57 97.0(10) . 1_556
O34 Na6 O57 21.7(7) 8_656 8_656
O34 Na6 O57 109.7(12) 1_556 8_656
O3 Na6 O57 97.0(10) . 8_656
O57 Na6 O57 103.8(16) 1_556 8_656
O34 Na6 O49' 91.3(10) 8_656 8_655
O34 Na6 O49' 149.1(14) 1_556 8_655
O3 Na6 O49' 74.8(11) . 8_655
O57 Na6 O49' 158.8(13) 1_556 8_655
O57 Na6 O49' 96.7(11) 8_656 8_655
O34 Na6 O49' 149.1(14) 8_656 .
O34 Na6 O49' 91.3(10) 1_556 .
O3 Na6 O49' 74.8(11) . .
O57 Na6 O49' 96.7(11) 1_556 .
O57 Na6 O49' 158.8(13) 8_656 .
O49' Na6 O49' 62.5(18) 8_655 .
O34 Na6 O30 52.5(5) 8_656 8_656
O34 Na6 O30 116.5(10) 1_556 8_656
O3 Na6 O30 127.1(7) . 8_656
O57 Na6 O30 135.8(11) 1_556 8_656
O57 Na6 O30 71.7(8) 8_656 8_656
O49' Na6 O30 56.5(9) 8_655 8_656
O49' Na6 O30 97.4(12) . 8_656
O34 Na6 O30 116.5(10) 8_656 1_556
O34 Na6 O30 52.5(5) 1_556 1_556
O3 Na6 O30 127.1(7) . 1_556
O57 Na6 O30 71.7(8) 1_556 1_556
O57 Na6 O30 135.8(11) 8_656 1_556
O49' Na6 O30 97.4(12) 8_655 1_556
O49' Na6 O30 56.5(9) . 1_556
O30 Na6 O30 81.9(8) 8_656 1_556
O34 Na6 Na1 47.9(6) 8_656 8_656
O34 Na6 Na1 61.9(7) 1_556 8_656
O3 Na6 Na1 123.2(10) . 8_656
O57 Na6 Na1 62.0(8) 1_556 8_656
O57 Na6 Na1 48.3(8) 8_656 8_656
O49' Na6 Na1 138.8(9) 8_655 8_656
O49' Na6 Na1 151.8(10) . 8_656
O30 Na6 Na1 88.0(6) 8_656 8_656
O30 Na6 Na1 97.3(7) 1_556 8_656
O34 Na6 Na1 61.9(7) 8_656 1_556
O34 Na6 Na1 47.9(6) 1_556 1_556
O3 Na6 Na1 123.2(10) . 1_556
O57 Na6 Na1 48.3(8) 1_556 1_556
O57 Na6 Na1 62.0(8) 8_656 1_556
O49' Na6 Na1 151.8(10) 8_655 1_556
O49' Na6 Na1 138.8(9) . 1_556
O30 Na6 Na1 97.3(7) 8_656 1_556
O30 Na6 Na1 88.0(6) 1_556 1_556
Na1 Na6 Na1 14.2(3) 8_656 1_556
O52 Na7 Na7 59.5(14) . 8_655
O52 Na7 O48 123(2) . .
Na7 Na7 O48 170.5(13) 8_655 .
O52 Na7 O42 123(2) . .
Na7 Na7 O42 72.6(7) 8_655 .
O48 Na7 O42 99.9(15) . .
O52 Na7 O5 135(3) . .
Na7 Na7 O5 106.3(6) 8_655 .
O48 Na7 O5 78.2(15) . .
O42 Na7 O5 85.0(13) . .
O52 Na7 O22 93(2) . .
Na7 Na7 O22 122.1(7) 8_655 .
O48 Na7 O22 67.4(13) . .
O42 Na7 O22 141.1(18) . .
O5 Na7 O22 57.0(9) . .
O52 Na7 Na3 148(3) . .
Na7 Na7 Na3 124.5(6) 8_655 .
O48 Na7 Na3 47.6(10) . .
O42 Na7 Na3 52.2(7) . .
O5 Na7 Na3 76.8(10) . .
O22 Na7 Na3 106.1(12) . .
Te3 O1 W2 125.3(4) . 8_655
Te3 O1 W2 125.3(4) . .
W2 O1 W2 96.0(5) 8_655 .
Te3 O1 W1 115.3(7) . .
W2 O1 W1 93.2(4) 8_655 .
W2 O1 W1 93.2(4) . .
W2 O2 W2 121.4(8) 8_655 .
W1 O3 Na6 146.9(11) . .
W5 O4 W5 164.3(10) 7_565 .
W2 O5 W8 140.6(6) . .
W2 O5 Na7 125.1(9) . .
W8 O5 Na7 94.3(8) . .
Te10 O6 W7 126.2(5) . 7_565
Te10 O6 W7 126.2(5) . .
W7 O6 W7 93.2(5) 7_565 .
Te10 O6 W3 119.1(7) . .
W7 O6 W3 91.2(5) 7_565 .
W7 O6 W3 91.2(5) . .
Te11 O7 W3 131.9(6) . .
W2 O8 W4 140.7(6) . .
Te10 O9 W9 119.5(6) . .
Te10 O9 W5 137.5(6) . .
W9 O9 W5 94.8(4) . .
W3 O10 W7 121.2(6) . .
W7 O11 W5 143.4(7) . .
W7 O12 W7 125.1(8) . 7_565
W8 O13 W4 119.4(5) . .
W1 O16 W2 121.0(5) . .
W4 O17 Te11 114.6(5) . .
W7 O18 W9 141.5(6) . .
Te3 O19 W4 118.9(5) . .
Te3 O19 W8 138.1(6) . .
W4 O19 W8 95.4(4) . .
Te11 O20 W1 128.9(6) . .
W2 O21 Na5 126.0(7) . .
W2 O21 Na2 124.8(6) . .
Na5 O21 Na2 97.0(6) . .
W2 O21 Na3 120.3(7) . .
Na5 O21 Na3 87.6(6) . .
Na2 O21 Na3 90.7(4) . .
W2 O21 Na5' 120.2(9) . .
Na5 O21 Na5' 29.5(7) . .
Na2 O21 Na5' 79.7(7) . .
Na3 O21 Na5' 111.4(8) . .
W8 O22 Na7 102.6(9) . .
W8 O25 W8 165.1(10) . 8_655
W9 O27 Te11 117.0(6) . .
W5 O28 W9 121.5(6) . .
W8 O30 Na6 130.7(6) . 1_554
W7 O31 Na3 123.0(10) . 5_564
W9 O32 Na5' 138.7(11) . .
O58' O33 Na1 63(4) . .
O57 O34 Na6 111(2) . 1_554
O57 O34 Na1 81.0(19) . .
Na6 O34 Na1 92.2(8) 1_554 .
O35' O35 Na5' 147(4) . 5_564
O35' O35 Na2 74(3) . .
Na5' O35 Na2 104.7(14) 5_564 .
O35' O35 Na5 172(4) . 5_564
Na5' O35 Na5 30.4(11) 5_564 5_564
Na2 O35 Na5 99.1(9) . 5_564
O35 O35' Na2 90(4) . .
O35 O35' Na5' 24(3) . 5_564
Na2 O35' Na5' 90.6(13) . 5_564
Na3 O36 Na2 110.0(6) . .
Na5 O40 Na5 173.7(12) 8_655 .
Na3 O42 Na3 168.5(13) . 8_655
Na3 O42 Na7 107.6(10) . 8_655
Na3 O42 Na7 72.9(8) 8_655 8_655
Na3 O42 Na7 72.9(8) . .
Na3 O42 Na7 107.6(10) 8_655 .
Na7 O42 Na7 34.9(14) 8_655 .
Na5 O47 Na3 99.2(10) . .
Na7 O48 Na3 90.9(14) . .
O49' O49 Na5' 119(5) . .
O49' O49 Na5 89(4) . .
Na5' O49 Na5 34.1(11) . .
O49 O49' Na5' 45(4) . .
O49 O49' Na5 73(4) . .
Na5' O49' Na5 31.9(10) . .
O49 O49' Na6 109(5) . .
Na5' O49' Na6 152(2) . .
Na5 O49' Na6 173.2(19) . .
Na7 O52 Na7 61(3) 8_655 .
C5 O53 C5 48(6) 2 .
O34 O57 Na1 74.3(19) . .
O34 O57 Na6 47.4(16) . 1_554
Na1 O57 Na6 78.7(10) . 1_554
O33 O58' O58' 121(4) . 7_565
O33 O58' Na1 98(4) . .
O58' O58' Na1 123.9(12) 7_565 .
N1 N1 C2 62(3) 2_455 2_455
N1 N1 C2 62(3) 2_455 .
C2 N1 C2 57(5) 2_455 .
N1 N1 C1 66(2) 2_455 .
C2 N1 C1 119(4) 2_455 .
C2 N1 C1 119(4) . .
C3 N2 C4 111(3) . .
C5 N3 C5 46(5) . 2
N1 C1 N1 48(4) 2_455 .
C2 C2 N1 61(3) 2_455 .
C2 C2 N1 61(3) 2_455 2_455
N1 C2 N1 56(5) . 2_455
C5 C5 O53 66(3) 2 .
C5 C5 N3 67(2) 2 .
O53 C5 N3 133(5) . .

loop_
_geom_bond_atom_site_label_1
_geom_bond_atom_site_label_2
_geom_bond_distance
_geom_bond_site_symmetry_2
W1 O3 1.730(16) .
W1 O16 1.846(11) 8_655
W1 O16 1.846(11) .
W1 O20 2.015(11) .
W1 O20 2.015(11) 8_655
W1 O1 2.408(14) .
W2 O21 1.741(11) .
W2 O5 1.792(11) .
W2 O8 1.842(11) .
W2 O2 1.981(8) .
W2 O16 2.102(11) .
W2 O1 2.324(10) .
W3 O14 1.738(16) .
W3 O10 1.835(12) 7_565
W3 O10 1.835(12) .
W3 O7 2.008(10) .
W3 O7 2.008(10) 7_565
W3 O6 2.409(17) .
W4 O26 1.718(11) .
W4 O23 1.751(11) .
W4 O17 1.891(12) .
W4 O13 1.958(13) .
W4 O8 2.166(11) .
W4 O19 2.253(12) .
W5 O29 1.739(12) .
W5 O15 1.739(13) .
W5 O4 1.890(2) .
W5 O28 1.923(13) .
W5 O11 2.113(13) .
W5 O9 2.309(11) .
W7 O31 1.715(13) .
W7 O11 1.811(13) .
W7 O18 1.822(13) .
W7 O12 1.954(7) .
W7 O10 2.092(12) .
W7 O6 2.386(10) .
W8 O22 1.742(13) .
W8 O30 1.748(11) .
W8 O25 1.885(2) .
W8 O13 1.928(13) .
W8 O5 2.174(11) .
W8 O19 2.281(11) .
W9 O32 1.718(17) .
W9 O24 1.745(14) .
W9 O27 1.916(12) .
W9 O28 1.949(13) .
W9 O18 2.162(14) .
W9 O9 2.282(11) .
Te3 O19 1.893(11) .
Te3 O19 1.893(11) 8_655
Te3 O1 1.930(14) .
Te3 Na1 2.945(9) .
Te3 Na1 2.945(9) 8_655
Te10 O9 1.869(11) .
Te10 O9 1.869(11) 7_565
Te10 O6 1.874(16) .
Te11 O20 1.866(11) .
Te11 O7 1.878(12) .
Te11 O27 2.067(12) .
Te11 O17 2.178(11) .
Na1 Na1 0.858(16) 8_655
Na1 O58' 2.43(5) .
Na1 O34 2.573(16) .
Na1 O57 2.64(3) .
Na1 O33 2.694(18) .
Na1 Na6 3.47(3) 1_554
Na2 O36 2.309(12) .
Na2 O36 2.309(12) 5_564
Na2 O35' 2.35(3) 5_564
Na2 O35' 2.35(3) .
Na2 O35 2.45(2) 5_564
Na2 O35 2.45(2) .
Na2 O21 2.537(11) 5_564
Na2 O21 2.537(11) .
Na2 Na5' 3.37(3) .
Na2 Na5' 3.37(3) 5_564
Na2 Na3 3.726(14) 5_564
Na2 Na3 3.726(14) .
Na3 O36 2.239(17) .
Na3 O48 2.34(3) .
Na3 O47 2.42(3) .
Na3 O42 2.614(13) .
Na3 O21 2.697(19) .
Na3 O31 2.71(2) 5_564
Na3 Na7 3.16(4) .
Na3 Na5 3.61(2) .
Na5' Na5 1.34(3) .
Na5' O35 1.77(4) 5_564
Na5' O49 1.92(4) .
Na5' O49' 2.38(5) .
Na5' O35' 2.39(4) 5_564
Na5' O32 2.54(4) .
Na5' O21 2.71(3) .
Na5 O47 2.32(3) .
Na5 O49 2.39(3) .
Na5 O47' 2.43(3) .
Na5 O49' 2.50(5) .
Na5 O21 2.52(2) .
Na5 O35 2.53(3) 5_564
Na5 O55 2.54(5) .
Na5 O40 2.591(17) .
Na6 O34 2.22(2) 8_656
Na6 O34 2.22(2) 1_556
Na6 O3 2.75(3) .
Na6 O57 2.82(4) 1_556
Na6 O57 2.82(4) 8_656
Na6 O49' 2.93(5) 8_655
Na6 O49' 2.93(5) .
Na6 O30 3.00(2) 8_656
Na6 O30 3.00(2) 1_556
Na6 Na1 3.47(3) 8_656
Na6 Na1 3.47(3) 1_556
Na7 O52 1.60(5) .
Na7 Na7 1.62(6) 8_655
Na7 O48 2.09(4) .
Na7 O42 2.70(4) .
Na7 O5 2.91(5) .
Na7 O22 2.97(4) .
O1 W2 2.324(10) 8_655
O2 W2 1.981(8) 8_655
O4 W5 1.890(2) 7_565
O6 W7 2.386(10) 7_565
O12 W7 1.954(7) 7_565
O25 W8 1.885(2) 8_655
O30 Na6 3.00(2) 1_554
O31 Na3 2.71(2) 5_564
O33 O58' 0.86(5) .
O34 O57 1.12(3) .
O34 Na6 2.22(2) 1_554
O35 O35' 0.70(3) .
O35 Na5' 1.77(4) 5_564
O35 Na5 2.53(3) 5_564
O35' Na5' 2.39(4) 5_564
O40 Na5 2.591(17) 8_655
O42 Na3 2.614(13) 8_655
O42 Na7 2.70(4) 8_655
O49 O49' 0.76(4) .
O52 Na7 1.60(5) 8_655
O53 C5 1.30(8) 2
O53 C5 1.30(8) .
O56 O56 0.85(7) 8
O57 Na6 2.82(4) 1_554
O58' O58' 1.65(10) 7_565
N1 N1 1.17(10) 2_455
N1 C2 1.25(6) 2_455
N1 C2 1.25(6) .
N1 C1 1.43(6) .
N2 C3 1.37(4) .
N2 C4 1.47(5) .
N3 C5 1.36(6) .
N3 C5 1.36(6) 2
C1 N1 1.43(6) 2_455
C2 C2 1.19(11) 2_455
C2 N1 1.25(6) 2_455
C5 C5 1.07(11) 2
